data_5000094
loop_
_publ_author_name
'Lee, J-S'
'Lee, P-L'
'Yu, S-C'

_journal_name_full
;
Journal of the Geological Society of China (Taiwan)
;
_journal_page_first 273
_journal_page_last 286
_journal_volume 38
_journal_year 1995
_chemical_name_mineral Beryl
_chemical_name_systematic 'Dialuminium triberyllium cyclo-hexasilicate'
_space_group_IT_number 192
_symmetry_cell_setting hexagonal
_symmetry_Int_Tables_number 192
_symmetry_space_group_name_Hall '-P 6 2c'
_symmetry_space_group_name_H-M 'P 6/m c c'
_cell_angle_alpha 90
_cell_angle_beta 90
_cell_angle_gamma 120
_cell_formula_units_Z 2
_cell_length_a 9.203(2)
_cell_length_b 9.203(2)
_cell_length_c 9.172(2)
_cell_volume 672.7
_cod_database_code 5000094

loop_
_symmetry_equiv_pos_as_xyz
x,y,z
-y,x-y,z
y-x,-x,z
x,y,-z
-y,x-y,-z
y-x,-x,-z
y,x,1/2+z
x-y,-y,1/2+z
-x,y-x,1/2+z
y,x,1/2-z
x-y,-y,1/2-z
-x,y-x,1/2-z
-x,-y,-z
y,y-x,-z
x-y,x,-z
-x,-y,z
y,y-x,z
x-y,x,z
-y,-x,1/2-z
y-x,y,1/2-z
x,x-y,1/2-z
-y,-x,1/2+z
y-x,y,1/2+z
x,x-y,1/2+z

loop_
_atom_site_label
_atom_site_type_symbol
_atom_site_symmetry_multiplicity
_atom_site_Wyckoff_symbol
_atom_site_fract_x
_atom_site_fract_y
_atom_site_fract_z
_atom_site_occupancy
_atom_site_attached_hydrogens
_atom_site_calc_flag
Si1 Si4+ 12 l 0.3873(1) 0.1159(1) 0. 1. 0 d
Be1 Be2+ 6 f 0.5 0. 0.25 1. 0 d
Al1 Al3+ 4 c 0.6667 0.3333 0.25 1. 0 d
O1 O2- 24 m 0.4988(1) 0.1456(1) 0.1452(1) 1. 0 d
O2 O2- 12 l 0.3102(1) 0.2368(1) 0. 1. 0 d

loop_
_atom_type_symbol
_atom_type_oxidation_number
Si4+ 4.000
Be2+ 2.000
Al3+ 3.000
O2- -2.000
